data_4507818
loop_
_publ_author_name
'Salazar-Mendoza, Domingo'
'Cruz-Huerta, Jorge'
'H\"opfl, H.'
'Hern\'andez-Ahuactzi, Ir\'an F.'
'Sanchez, Mario'

_publ_section_title
;
 Macrocycles and Coordination Polymers Derived from Self-Complementary
 Tectons Based onN-Containing Boronic Acids
;
_journal_issue 6
_journal_name_full 'Crystal Growth &amp; Design'
_journal_page_first 2441
_journal_paper_doi 10.1021/cg400144t
_journal_volume 13
_journal_year 2013
_chemical_formula_moiety 'C11 H10 B N O2, C2 H6 O2'
_chemical_formula_sum 'C13 H16 B N O4'
_chemical_formula_weight 261.08
_chemical_name_systematic
;

 ?

;
_space_group_IT_number 19
_symmetry_cell_setting orthorhombic
_symmetry_space_group_name_Hall 'P 2ac 2ab'
_symmetry_space_group_name_H-M 'P 21 21 21'
_atom_sites_solution_hydrogens geom
_atom_sites_solution_primary direct
_atom_sites_solution_secondary difmap
_audit_creation_method SHELXL-97
_cell_angle_alpha 90.00
_cell_angle_beta 90.00
_cell_angle_gamma 90.00
_cell_formula_units_Z 4
_cell_length_a 7.2516(16)
_cell_length_b 9.630(2)
_cell_length_c 18.953(4)
_cell_measurement_reflns_used 3616
_cell_measurement_temperature 293(2)
_cell_measurement_theta_max 23.17
_cell_measurement_theta_min 2.36
_cell_volume 1323.5(5)
_computing_cell_refinement 'Bruker SAINT'
_computing_data_collection 'Bruker SMART'
_computing_data_reduction 'Bruker SAINT'
_computing_molecular_graphics 'Bruker SHELXTL'
_computing_publication_material 'Bruker SHELXTL'
_computing_structure_refinement 'SHELXL-97 (Sheldrick, 1997)'
_computing_structure_solution 'SHELXS-97 (Sheldrick, 1990)'
_diffrn_ambient_temperature 293(2)
_diffrn_measured_fraction_theta_full 1.000
_diffrn_measured_fraction_theta_max 1.000
_diffrn_measurement_device_type 'CCD area detector'
_diffrn_measurement_method 'phi and omega scans'
_diffrn_radiation_monochromator graphite
_diffrn_radiation_source 'fine-focus sealed tube'
_diffrn_radiation_type MoK\a
_diffrn_radiation_wavelength 0.71073
_diffrn_reflns_av_R_equivalents 0.0386
_diffrn_reflns_av_sigmaI/netI 0.0189
_diffrn_reflns_limit_h_max 8
_diffrn_reflns_limit_h_min -8
_diffrn_reflns_limit_k_max 11
_diffrn_reflns_limit_k_min -11
_diffrn_reflns_limit_l_max 22
_diffrn_reflns_limit_l_min -22
_diffrn_reflns_number 12920
_diffrn_reflns_theta_full 25.00
_diffrn_reflns_theta_max 25.00
_diffrn_reflns_theta_min 2.15
_exptl_absorpt_coefficient_mu 0.095
_exptl_absorpt_correction_T_max 0.96
_exptl_absorpt_correction_T_min 0.95
_exptl_absorpt_correction_type multi-scan
_exptl_absorpt_process_details SADABS
_exptl_crystal_colour colorless
_exptl_crystal_density_diffrn 1.310
_exptl_crystal_density_method 'not measured'
_exptl_crystal_description 'rectangular prism'
_exptl_crystal_F_000 552
_exptl_crystal_size_max 0.48
_exptl_crystal_size_mid 0.43
_exptl_crystal_size_min 0.40
_refine_diff_density_max 0.149
_refine_diff_density_min -0.138
_refine_diff_density_rms 0.031
_refine_ls_abs_structure_details 'Flack H D (1983), Acta Cryst. A39, 876-881'
_refine_ls_extinction_method none
_refine_ls_goodness_of_fit_ref 1.087
_refine_ls_hydrogen_treatment mixed
_refine_ls_matrix_type full
_refine_ls_number_parameters 178
_refine_ls_number_reflns 1380
_refine_ls_number_restraints 2
_refine_ls_restrained_S_all 1.087
_refine_ls_R_factor_all 0.0427
_refine_ls_R_factor_gt 0.0358
_refine_ls_shift/su_max 0.000
_refine_ls_shift/su_mean 0.000
_refine_ls_structure_factor_coef Fsqd
_refine_ls_weighting_details 'calc w=1/[\s^2^(Fo^2^)+(0.0688P)^2^+0.1153P] where P=(Fo^2^+2Fc^2^)/3'
_refine_ls_weighting_scheme calc
_refine_ls_wR_factor_gt 0.1014
_refine_ls_wR_factor_ref 0.1060
_reflns_number_gt 1209
_reflns_number_total 1380
_reflns_threshold_expression >2sigma(I)
_cod_data_source_file cg400144t_si_004.cif
_cod_data_source_block j5crviem
_cod_depositor_comments
;
The following automatic conversions were performed:

'_symmetry_cell_setting' value 'Orthorhombic' changed to
'orthorhombic' according to
/home/saulius/struct/CIF-dictionaries/cif_core.dic dictionary named
'cif_core.dic' version 2.3.1 from 2005-06-27.

Automatic conversion script
Id: cif_fix_values 1891 2012-01-12 08:04:46Z andrius 
;
_cod_original_sg_symbol_H-M P2(1)2(1)2(1)
_cod_database_code 4507818

loop_
_symmetry_equiv_pos_as_xyz
'x, y, z'
'-x+1/2, -y, z+1/2'
'-x, y+1/2, -z+1/2'
'x+1/2, -y+1/2, -z'

loop_
_atom_site_label
_atom_site_type_symbol
_atom_site_fract_x
_atom_site_fract_y
_atom_site_fract_z
_atom_site_U_iso_or_equiv
_atom_site_adp_type
_atom_site_occupancy
_atom_site_symmetry_multiplicity
_atom_site_calc_flag
_atom_site_refinement_flags
B1 B 0.2915(4) 0.5798(3) 0.31906(14) 0.0367(7) Uani 1 1 d .
N1 N -0.1680(3) 0.97075(19) 0.23182(10) 0.0346(5) Uani 1 1 d .
O1 O 0.3817(2) 0.49267(19) 0.37074(9) 0.0448(5) Uani 1 1 d .
O2 O 0.4299(2) 0.63988(17) 0.27503(10) 0.0446(5) Uani 1 1 d .
C1 C -0.0342(3) 0.8921(2) 0.20081(12) 0.0356(6) Uani 1 1 d .
H1 H -0.0135 0.9019 0.1526 0.043 Uiso 1 1 calc R
C2 C 0.0688(3) 0.8008(2) 0.23736(11) 0.0344(5) Uani 1 1 d .
H2 H 0.1583 0.7489 0.2141 0.041 Uiso 1 1 calc R
C3 C 0.0427(3) 0.7826(2) 0.31092(11) 0.0313(5) Uani 1 1 d .
C4 C 0.1418(3) 0.6844(2) 0.35178(12) 0.0350(6) Uani 1 1 d .
C5 C 0.1005(4) 0.6794(3) 0.42244(13) 0.0429(6) Uani 1 1 d .
H5 H 0.1622 0.6151 0.4505 0.052 Uiso 1 1 calc R
C6 C -0.0293(4) 0.7657(3) 0.45422(13) 0.0520(7) Uani 1 1 d .
H6 H -0.0498 0.7594 0.5026 0.062 Uiso 1 1 calc R
C7 C -0.1257(4) 0.8587(3) 0.41552(13) 0.0490(7) Uani 1 1 d .
H7 H -0.2123 0.9161 0.4370 0.059 Uiso 1 1 calc R
C8 C -0.0936(3) 0.8677(2) 0.34226(12) 0.0361(6) Uani 1 1 d .
C9 C -0.1945(3) 0.9589(2) 0.30010(13) 0.0370(6) Uani 1 1 d .
H9 H -0.2845 1.0137 0.3213 0.044 Uiso 1 1 calc R
C10 C 0.5681(5) 0.4835(5) 0.3510(2) 0.0917(13) Uani 1 1 d .
H10A H 0.6027 0.3872 0.3440 0.110 Uiso 1 1 calc R
H10B H 0.6459 0.5224 0.3877 0.110 Uiso 1 1 calc R
C11 C 0.5916(4) 0.5616(3) 0.28515(19) 0.0649(9) Uani 1 1 d .
H11A H 0.6978 0.6225 0.2884 0.078 Uiso 1 1 calc R
H11B H 0.6101 0.4985 0.2459 0.078 Uiso 1 1 calc R
O3 O 0.7550(4) 0.7947(2) 0.03968(14) 0.0860(8) Uani 1 1 d D
H3' H 0.698(6) 0.846(4) 0.068(2) 0.129 Uiso 1 1 d D
O4 O 0.4525(5) 0.6092(4) 0.07323(17) 0.1200(13) Uani 1 1 d D
H4' H 0.412(9) 0.660(5) 0.041(2) 0.180 Uiso 1 1 d D
C12 C 0.7702(7) 0.6658(4) 0.0751(3) 0.0954(13) Uani 1 1 d .
H12A H 0.7605 0.6812 0.1256 0.114 Uiso 1 1 calc R
H12B H 0.8906 0.6260 0.0657 0.114 Uiso 1 1 calc R
C13 C 0.6303(8) 0.5695(5) 0.0535(3) 0.1100(16) Uani 1 1 d .
H13A H 0.6347 0.5598 0.0026 0.132 Uiso 1 1 calc R
H13B H 0.6571 0.4794 0.0739 0.132 Uiso 1 1 calc R

loop_
_atom_site_aniso_label
_atom_site_aniso_U_11
_atom_site_aniso_U_22
_atom_site_aniso_U_33
_atom_site_aniso_U_23
_atom_site_aniso_U_13
_atom_site_aniso_U_12
B1 0.0348(15) 0.0379(14) 0.0372(15) -0.0002(12) -0.0030(12) -0.0014(12)
N1 0.0329(10) 0.0361(10) 0.0347(10) 0.0009(9) 0.0010(9) -0.0018(9)
O1 0.0376(10) 0.0510(10) 0.0458(10) 0.0025(8) -0.0060(8) 0.0071(9)
O2 0.0333(9) 0.0459(10) 0.0545(11) 0.0012(8) 0.0012(8) -0.0020(8)
C1 0.0369(13) 0.0410(13) 0.0288(12) 0.0006(10) 0.0044(10) 0.0004(11)
C2 0.0346(13) 0.0359(12) 0.0327(12) -0.0013(10) 0.0037(10) -0.0006(11)
C3 0.0312(12) 0.0319(11) 0.0310(11) -0.0023(9) -0.0014(10) -0.0047(10)
C4 0.0374(13) 0.0353(12) 0.0323(12) -0.0020(10) -0.0050(10) -0.0059(11)
C5 0.0521(15) 0.0413(13) 0.0354(13) 0.0007(11) -0.0049(12) 0.0040(13)
C6 0.0713(19) 0.0560(16) 0.0287(12) 0.0041(12) 0.0071(13) 0.0142(16)
C7 0.0595(17) 0.0509(14) 0.0367(14) 0.0001(12) 0.0129(13) 0.0144(14)
C8 0.0397(13) 0.0349(12) 0.0338(12) 0.0005(10) 0.0030(10) -0.0001(11)
C9 0.0373(13) 0.0358(12) 0.0380(13) -0.0012(10) 0.0065(11) 0.0030(11)
C10 0.0450(18) 0.130(3) 0.100(3) 0.038(3) 0.0071(19) 0.030(2)
C11 0.0335(14) 0.076(2) 0.085(2) 0.0089(19) 0.0034(15) 0.0031(15)
O3 0.105(2) 0.0636(15) 0.0898(18) -0.0105(13) 0.0264(16) -0.0126(15)
O4 0.101(2) 0.165(3) 0.094(2) 0.042(2) -0.0115(19) -0.055(3)
C12 0.098(3) 0.056(2) 0.133(4) -0.004(2) -0.027(3) -0.004(2)
C13 0.132(4) 0.072(2) 0.125(4) -0.004(3) -0.020(3) -0.021(3)

loop_
_atom_type_symbol
_atom_type_description
_atom_type_scat_dispersion_real
_atom_type_scat_dispersion_imag
_atom_type_scat_source
C C 0.0033 0.0016 'International Tables Vol C Tables 4.2.6.8 and 6.1.1.4'
H H 0.0000 0.0000 'International Tables Vol C Tables 4.2.6.8 and 6.1.1.4'
B B 0.0013 0.0007 'International Tables Vol C Tables 4.2.6.8 and 6.1.1.4'
N N 0.0061 0.0033 'International Tables Vol C Tables 4.2.6.8 and 6.1.1.4'
O O 0.0106 0.0060 'International Tables Vol C Tables 4.2.6.8 and 6.1.1.4'

loop_
_geom_angle_atom_site_label_1
_geom_angle_atom_site_label_2
_geom_angle_atom_site_label_3
_geom_angle
_geom_angle_site_symmetry_3
O2 B1 O1 108.2(2) .
O2 B1 C4 116.5(2) .
O1 B1 C4 114.1(2) .
O2 B1 N1 106.97(19) 3_545
O1 B1 N1 105.45(19) 3_545
C4 B1 N1 104.67(19) 3_545
C9 N1 C1 118.7(2) .
C9 N1 B1 122.73(19) 3
C1 N1 B1 118.55(18) 3
C10 O1 B1 106.9(2) .
C11 O2 B1 106.8(2) .
C2 C1 N1 122.4(2) .
C1 C2 C3 120.8(2) .
C8 C3 C2 115.8(2) .
C8 C3 C4 120.7(2) .
C2 C3 C4 123.5(2) .
C5 C4 C3 116.5(2) .
C5 C4 B1 120.1(2) .
C3 C4 B1 123.4(2) .
C4 C5 C6 123.2(2) .
C7 C6 C5 120.7(2) .
C6 C7 C8 119.3(2) .
C9 C8 C7 121.1(2) .
C9 C8 C3 119.4(2) .
C7 C8 C3 119.6(2) .
N1 C9 C8 122.8(2) .
O1 C10 C11 107.8(3) .
O2 C11 C10 107.1(2) .
O3 C12 C13 112.1(4) .
O4 C13 C12 113.6(4) .

loop_
_geom_bond_atom_site_label_1
_geom_bond_atom_site_label_2
_geom_bond_distance
_geom_bond_site_symmetry_2
B1 O2 1.428(3) .
B1 O1 1.446(3) .
B1 C4 1.605(4) .
B1 N1 1.684(3) 3_545
N1 C9 1.313(3) .
N1 C1 1.364(3) .
N1 B1 1.684(3) 3
O1 C10 1.406(4) .
O2 C11 1.407(3) .
C1 C2 1.346(3) .
C2 C3 1.418(3) .
C3 C8 1.414(3) .
C3 C4 1.418(3) .
C4 C5 1.373(3) .
C5 C6 1.392(4) .
C6 C7 1.352(4) .
C7 C8 1.410(3) .
C8 C9 1.395(3) .
C10 C11 1.467(5) .
O3 C12 1.415(5) .
O4 C13 1.395(6) .
C12 C13 1.434(6) .

loop_
_geom_torsion_atom_site_label_1
_geom_torsion_atom_site_label_2
_geom_torsion_atom_site_label_3
_geom_torsion_atom_site_label_4
_geom_torsion
_geom_torsion_site_symmetry_1
O2 B1 O1 C10 -9.0(3) .
C4 B1 O1 C10 -140.5(3) .
N1 B1 O1 C10 105.2(3) 3_545
O1 B1 O2 C11 16.8(3) .
C4 B1 O2 C11 146.9(2) .
N1 B1 O2 C11 -96.4(2) 3_545
C9 N1 C1 C2 1.4(3) .
B1 N1 C1 C2 -179.0(2) 3
N1 C1 C2 C3 -0.3(4) .
C1 C2 C3 C8 -1.2(3) .
C1 C2 C3 C4 177.5(2) .
C8 C3 C4 C5 -1.3(3) .
C2 C3 C4 C5 -179.9(2) .
C8 C3 C4 B1 177.1(2) .
C2 C3 C4 B1 -1.6(3) .
O2 B1 C4 C5 -131.6(2) .
O1 B1 C4 C5 -4.2(3) .
N1 B1 C4 C5 110.5(2) 3_545
O2 B1 C4 C3 50.1(3) .
O1 B1 C4 C3 177.5(2) .
N1 B1 C4 C3 -67.8(3) 3_545
C3 C4 C5 C6 -0.8(4) .
B1 C4 C5 C6 -179.2(3) .
C4 C5 C6 C7 1.5(4) .
C5 C6 C7 C8 0.0(4) .
C6 C7 C8 C9 177.8(3) .
C6 C7 C8 C3 -2.0(4) .
C2 C3 C8 C9 1.6(3) .
C4 C3 C8 C9 -177.2(2) .
C2 C3 C8 C7 -178.6(2) .
C4 C3 C8 C7 2.7(4) .
C1 N1 C9 C8 -1.0(3) .
B1 N1 C9 C8 179.4(2) 3
C7 C8 C9 N1 179.6(2) .
C3 C8 C9 N1 -0.5(4) .
B1 O1 C10 C11 -2.0(4) .
B1 O2 C11 C10 -17.8(4) .
O1 C10 C11 O2 12.4(4) .
O3 C12 C13 O4 -66.8(6) .
